data_4305160
loop_
_publ_author_name
'Ying Cui'
'Yan-Li Niu'
'Man-Li Cao'
'Ke Wang'
'Hao-Jun Mo'
'Yong-Rui Zhong'
'Bao-Hui Ye'

_publ_section_title
;
Ruthenium(II) 2,2'-Bibenzimidazole Complex as a Second-Sphere Receptor
for Anions Interaction and Colorimeter
;
_journal_name_full 'Inorganic Chemistry'
_journal_page_first 5616
_journal_page_last 5624
_journal_paper_doi 10.1021/ic702050b
_journal_volume 47
_journal_year 2008
_chemical_formula_sum 'C74 H86 Cl2 N16 O18 Ru2'
_chemical_formula_weight 1748.53
_chemical_name_systematic
; 
 ? 
;
_space_group_IT_number 2
_symmetry_cell_setting triclinic
_symmetry_space_group_name_Hall '-P 1'
_symmetry_space_group_name_H-M 'P -1'
_atom_sites_solution_hydrogens geom
_atom_sites_solution_primary direct
_atom_sites_solution_secondary difmap
_audit_creation_method SHELXL-97
_cell_angle_alpha 86.5620(10)
_cell_angle_beta 76.8660(10)
_cell_angle_gamma 75.1040(10)
_cell_formula_units_Z 2
_cell_length_a 13.6868(10)
_cell_length_b 15.5547(11)
_cell_length_c 19.5503(14)
_cell_measurement_reflns_used 15206
_cell_measurement_temperature 153(2)
_cell_measurement_theta_max 26.00
_cell_measurement_theta_min 1.07
_cell_volume 3917.0(5)
_computing_structure_refinement 'SHELXL-97 (Sheldrick, 1997)'
_computing_structure_solution 'SHELXS-97 (Sheldrick, 1990)'
_diffrn_ambient_temperature 153(2)
_diffrn_measured_fraction_theta_full 0.988
_diffrn_measured_fraction_theta_max 0.988
_diffrn_measurement_device_type 'Bruker Smart Apex CCD area detector'
_diffrn_measurement_method 'phi and omega scans'
_diffrn_radiation_monochromator graphite
_diffrn_radiation_source 'fine-focus sealed tube'
_diffrn_radiation_type MoK\a
_diffrn_radiation_wavelength 0.71073
_diffrn_reflns_av_R_equivalents 0.0485
_diffrn_reflns_av_sigmaI/netI 0.0823
_diffrn_reflns_limit_h_max 16
_diffrn_reflns_limit_h_min -16
_diffrn_reflns_limit_k_max 18
_diffrn_reflns_limit_k_min -19
_diffrn_reflns_limit_l_max 24
_diffrn_reflns_limit_l_min -24
_diffrn_reflns_number 30780
_diffrn_reflns_theta_full 26.00
_diffrn_reflns_theta_max 26.00
_diffrn_reflns_theta_min 1.07
_diffrn_standards_decay_% 0
_exptl_absorpt_coefficient_mu 0.533
_exptl_absorpt_correction_T_max 0.9790
_exptl_absorpt_correction_T_min 0.9292
_exptl_absorpt_correction_type multi-scan
_exptl_crystal_colour red
_exptl_crystal_density_diffrn 1.482
_exptl_crystal_density_method 'not measured'
_exptl_crystal_description block
_exptl_crystal_F_000 1792
_exptl_crystal_size_max 0.14
_exptl_crystal_size_mid 0.05
_exptl_crystal_size_min 0.04
_refine_diff_density_max 1.270
_refine_diff_density_min -1.245
_refine_diff_density_rms 0.146
_refine_ls_extinction_method none
_refine_ls_goodness_of_fit_ref 1.012
_refine_ls_hydrogen_treatment constr
_refine_ls_matrix_type full
_refine_ls_number_parameters 1004
_refine_ls_number_reflns 15206
_refine_ls_number_restraints 0
_refine_ls_restrained_S_all 1.012
_refine_ls_R_factor_all 0.1042
_refine_ls_R_factor_gt 0.0804
_refine_ls_shift/su_max 0.001
_refine_ls_shift/su_mean 0.000
_refine_ls_structure_factor_coef Fsqd
_refine_ls_weighting_details 'calc w=1/[\s^2^(Fo^2^)+(0.1253P)^2^+13.9776P] where P=(Fo^2^+2Fc^2^)/3'
_refine_ls_weighting_scheme calc
_refine_ls_wR_factor_gt 0.2021
_refine_ls_wR_factor_ref 0.2200
_reflns_number_gt 11791
_reflns_number_total 15206
_reflns_threshold_expression >2sigma(I)
_cod_data_source_file ic702050b-file004.cif
_cod_data_source_block 2
_cod_depositor_comments
;
The following automatic conversions were performed:
'_symmetry_cell_setting' value 'TRICLINIC' changed to 'triclinic'
according to '/home/saulius/struct/CIF-dictionaries/cif_core.dic'
dictionary named 'cif_core.dic' version 2.4.1 from 2010-06-29.

Automatic conversion script
Id: cif_fix_enum 1527 2010-12-29 10:47:43Z saulius 
;
_cod_database_code 4305160

loop_
_symmetry_equiv_pos_as_xyz
'x, y, z'
'-x, -y, -z'

loop_
_atom_site_label
_atom_site_type_symbol
_atom_site_fract_x
_atom_site_fract_y
_atom_site_fract_z
_atom_site_U_iso_or_equiv
_atom_site_adp_type
_atom_site_occupancy
_atom_site_symmetry_multiplicity
_atom_site_calc_flag
_atom_site_refinement_flags
_atom_site_disorder_assembly
_atom_site_disorder_group
Ru1 Ru 0.71522(4) 0.24780(3) 0.26670(2) 0.01116(14) Uani 1 1 d . . .
Ru2 Ru 0.66836(4) 0.20105(3) 0.74816(2) 0.01042(14) Uani 1 1 d . . .
Cl2 Cl 0.79809(18) 0.52021(16) 0.53452(12) 0.0492(6) Uani 1 1 d . . .
Cl1 Cl 0.7238(2) 0.49162(17) 1.04264(14) 0.0611(7) Uani 1 1 d . . .
C1 C 0.6377(5) 0.1998(5) 0.4200(3) 0.0202(14) Uani 1 1 d . . .
H1A H 0.7031 0.1582 0.4157 0.024 Uiso 1 1 calc R . .
C2 C 0.5653(6) 0.2053(5) 0.4835(4) 0.0278(16) Uani 1 1 d . . .
H2A H 0.5816 0.1683 0.5220 0.033 Uiso 1 1 calc R . .
C3 C 0.4707(6) 0.2642(5) 0.4899(4) 0.0316(18) Uani 1 1 d . . .
H3A H 0.4201 0.2685 0.5327 0.038 Uiso 1 1 calc R . .
C4 C 0.4496(6) 0.3173(5) 0.4335(4) 0.0285(17) Uani 1 1 d . . .
H4A H 0.3840 0.3583 0.4369 0.034 Uiso 1 1 calc R . .
C5 C 0.5244(5) 0.3107(4) 0.3717(3) 0.0189(14) Uani 1 1 d . . .
C6 C 0.5095(5) 0.3651(4) 0.3091(3) 0.0176(13) Uani 1 1 d . . .
C7 C 0.4191(5) 0.4299(4) 0.3073(4) 0.0220(15) Uani 1 1 d . . .
H7A H 0.3624 0.4397 0.3468 0.026 Uiso 1 1 calc R . .
C8 C 0.4134(6) 0.4802(5) 0.2465(4) 0.0283(16) Uani 1 1 d . . .
H8B H 0.3527 0.5255 0.2441 0.034 Uiso 1 1 calc R . .
C9 C 0.4967(6) 0.4640(4) 0.1896(4) 0.0251(15) Uani 1 1 d . . .
H9A H 0.4941 0.4976 0.1476 0.030 Uiso 1 1 calc R . .
C10 C 0.5835(5) 0.3979(4) 0.1952(3) 0.0215(14) Uani 1 1 d . . .
H10A H 0.6410 0.3870 0.1562 0.026 Uiso 1 1 calc R . .
C11 C 0.7977(5) 0.2210(4) 0.1096(3) 0.0181(13) Uani 1 1 d . . .
H11A H 0.7515 0.1838 0.1129 0.022 Uiso 1 1 calc R . .
C12 C 0.8570(5) 0.2345(5) 0.0443(4) 0.0261(16) Uani 1 1 d . . .
H12A H 0.8507 0.2077 0.0036 0.031 Uiso 1 1 calc R . .
C13 C 0.9248(5) 0.2871(5) 0.0390(4) 0.0274(16) Uani 1 1 d . . .
H13A H 0.9675 0.2957 -0.0052 0.033 Uiso 1 1 calc R . .
C14 C 0.9305(5) 0.3274(5) 0.0982(4) 0.0241(15) Uani 1 1 d . . .
H14A H 0.9764 0.3648 0.0954 0.029 Uiso 1 1 calc R . .
C15 C 0.8680(5) 0.3125(4) 0.1624(3) 0.0194(14) Uani 1 1 d . . .
C16 C 0.8642(5) 0.3550(4) 0.2287(3) 0.0184(13) Uiso 1 1 d . . .
C17 C 0.9294(5) 0.4065(4) 0.2361(3) 0.0213(14) Uani 1 1 d . . .
H17A H 0.9808 0.4166 0.1969 0.026 Uiso 1 1 calc R . .
C18 C 0.9198(5) 0.4436(5) 0.3012(4) 0.0264(16) Uani 1 1 d . . .
H18A H 0.9640 0.4793 0.3072 0.032 Uiso 1 1 calc R . .
C19 C 0.8448(5) 0.4271(4) 0.3564(4) 0.0223(15) Uani 1 1 d . . .
H19A H 0.8361 0.4521 0.4012 0.027 Uiso 1 1 calc R . .
C20 C 0.7820(5) 0.3745(4) 0.3471(3) 0.0177(13) Uani 1 1 d . . .
H20A H 0.7301 0.3642 0.3857 0.021 Uiso 1 1 calc R . .
C21 C 0.9078(4) 0.1174(4) 0.3271(3) 0.0138(12) Uani 1 1 d . . .
C22 C 0.9640(5) 0.1720(4) 0.3477(3) 0.0156(13) Uani 1 1 d . . .
H22A H 0.9502 0.2339 0.3377 0.019 Uiso 1 1 calc R . .
C23 C 1.0408(5) 0.1303(5) 0.3837(3) 0.0187(14) Uani 1 1 d . . .
H23A H 1.0806 0.1648 0.3981 0.022 Uiso 1 1 calc R . .
C24 C 1.0610(5) 0.0395(5) 0.3992(3) 0.0209(14) Uani 1 1 d . . .
H24A H 1.1114 0.0148 0.4260 0.025 Uiso 1 1 calc R . .
C25 C 1.0096(5) -0.0154(4) 0.3765(3) 0.0182(14) Uani 1 1 d . . .
H25A H 1.0257 -0.0776 0.3853 0.022 Uiso 1 1 calc R . .
C26 C 0.9329(5) 0.0252(4) 0.3402(3) 0.0182(14) Uani 1 1 d . . .
C27 C 0.8074(5) 0.0596(4) 0.2839(3) 0.0156(13) Uani 1 1 d . . .
C28 C 0.7229(5) 0.0617(4) 0.2500(3) 0.0152(13) Uani 1 1 d . . .
C29 C 0.6127(5) 0.0309(4) 0.1977(3) 0.0174(13) Uani 1 1 d . . .
C30 C 0.5530(5) -0.0058(5) 0.1645(3) 0.0177(13) Uani 1 1 d . . .
H30A H 0.5671 -0.0682 0.1579 0.021 Uiso 1 1 calc R . .
C31 C 0.4728(5) 0.0526(5) 0.1419(3) 0.0200(14) Uani 1 1 d . . .
H31A H 0.4312 0.0296 0.1186 0.024 Uiso 1 1 calc R . .
C32 C 0.4501(5) 0.1435(5) 0.1516(3) 0.0228(15) Uani 1 1 d . . .
H32A H 0.3929 0.1808 0.1357 0.027 Uiso 1 1 calc R . .
C33 C 0.5093(5) 0.1815(5) 0.1842(3) 0.0198(14) Uani 1 1 d . . .
H33A H 0.4938 0.2440 0.1906 0.024 Uiso 1 1 calc R . .
C34 C 0.5911(5) 0.1252(4) 0.2069(3) 0.0152(13) Uani 1 1 d . . .
C35 C 0.5887(5) 0.1441(5) 0.8971(3) 0.0220(14) Uani 1 1 d . . .
H35A H 0.6551 0.1037 0.8919 0.026 Uiso 1 1 calc R . .
C36 C 0.5170(5) 0.1448(5) 0.9599(3) 0.0256(16) Uani 1 1 d . . .
H36A H 0.5338 0.1050 0.9968 0.031 Uiso 1 1 calc R . .
C37 C 0.4215(6) 0.2038(5) 0.9681(4) 0.0304(17) Uani 1 1 d . . .
H37A H 0.3715 0.2064 1.0110 0.036 Uiso 1 1 calc R . .
C38 C 0.3990(5) 0.2595(5) 0.9126(4) 0.0304(17) Uani 1 1 d . . .
H38A H 0.3326 0.2997 0.9168 0.037 Uiso 1 1 calc R . .
C39 C 0.4742(5) 0.2562(4) 0.8509(4) 0.0212(14) Uani 1 1 d . . .
C40 C 0.4588(5) 0.3127(4) 0.7896(4) 0.0207(14) Uani 1 1 d . . .
C41 C 0.3674(5) 0.3758(5) 0.7855(4) 0.0293(17) Uani 1 1 d . . .
H41A H 0.3098 0.3845 0.8244 0.035 Uiso 1 1 calc R . .
C42 C 0.3600(5) 0.4248(5) 0.7263(4) 0.0298(17) Uani 1 1 d . . .
H42A H 0.2978 0.4683 0.7239 0.036 Uiso 1 1 calc R . .
C43 C 0.4440(5) 0.4110(5) 0.6691(4) 0.0274(16) Uani 1 1 d . . .
H43A H 0.4398 0.4439 0.6269 0.033 Uiso 1 1 calc R . .
C44 C 0.5341(5) 0.3480(4) 0.6752(3) 0.0201(14) Uani 1 1 d . . .
H44A H 0.5926 0.3395 0.6369 0.024 Uiso 1 1 calc R . .
C45 C 0.7172(5) 0.3278(4) 0.8409(3) 0.0198(14) Uani 1 1 d . . .
H45A H 0.6633 0.3144 0.8766 0.024 Uiso 1 1 calc R . .
C46 C 0.7726(6) 0.3833(4) 0.8568(3) 0.0241(15) Uani 1 1 d . . .
H46A H 0.7580 0.4068 0.9028 0.029 Uiso 1 1 calc R . .
C47 C 0.8510(6) 0.4045(5) 0.8042(4) 0.0294(17) Uani 1 1 d . . .
H47A H 0.8902 0.4429 0.8137 0.035 Uiso 1 1 calc R . .
C48 C 0.8701(5) 0.3685(5) 0.7380(3) 0.0227(15) Uani 1 1 d . . .
H48A H 0.9236 0.3815 0.7017 0.027 Uiso 1 1 calc R . .
C49 C 0.8122(5) 0.3142(4) 0.7246(3) 0.0170(13) Uani 1 1 d . . .
C50 C 0.8261(5) 0.2738(4) 0.6555(3) 0.0161(13) Uani 1 1 d . . .
C51 C 0.8956(5) 0.2901(5) 0.5960(3) 0.0222(14) Uani 1 1 d . . .
H51A H 0.9390 0.3282 0.5984 0.027 Uiso 1 1 calc R . .
C52 C 0.9018(5) 0.2510(5) 0.5334(4) 0.0262(16) Uani 1 1 d . . .
H52A H 0.9485 0.2626 0.4920 0.031 Uiso 1 1 calc R . .
C53 C 0.8390(5) 0.1944(5) 0.5316(3) 0.0212(14) Uani 1 1 d . . .
H53A H 0.8422 0.1665 0.4889 0.025 Uiso 1 1 calc R . .
C54 C 0.7720(5) 0.1794(4) 0.5925(3) 0.0183(13) Uani 1 1 d . . .
H54A H 0.7293 0.1403 0.5912 0.022 Uiso 1 1 calc R . .
C55 C 0.5548(4) 0.0778(4) 0.6774(3) 0.0130(12) Uani 1 1 d . . .
C56 C 0.4687(5) 0.1340(5) 0.6562(3) 0.0192(14) Uani 1 1 d . . .
H56A H 0.4487 0.1958 0.6664 0.023 Uiso 1 1 calc R . .
C57 C 0.4137(5) 0.0963(5) 0.6201(3) 0.0231(15) Uani 1 1 d . . .
H57A H 0.3554 0.1330 0.6049 0.028 Uiso 1 1 calc R . .
C58 C 0.4427(5) 0.0049(5) 0.6057(3) 0.0245(15) Uani 1 1 d . . .
H58A H 0.4038 -0.0185 0.5804 0.029 Uiso 1 1 calc R . .
C59 C 0.5250(5) -0.0521(5) 0.6268(3) 0.0211(14) Uani 1 1 d . . .
H59A H 0.5435 -0.1140 0.6170 0.025 Uiso 1 1 calc R . .
C60 C 0.5801(5) -0.0148(4) 0.6635(3) 0.0148(13) Uani 1 1 d . . .
C61 C 0.6877(5) 0.0144(4) 0.7206(3) 0.0147(13) Uani 1 1 d . . .
C62 C 0.7695(4) 0.0131(4) 0.7559(3) 0.0149(13) Uani 1 1 d . . .
C63 C 0.8946(5) -0.0229(4) 0.8122(3) 0.0151(13) Uani 1 1 d . . .
C64 C 0.9734(5) -0.0641(5) 0.8459(3) 0.0211(14) Uani 1 1 d . . .
H64A H 0.9943 -0.1271 0.8499 0.025 Uiso 1 1 calc R . .
C65 C 1.0196(5) -0.0101(5) 0.8731(4) 0.0232(15) Uani 1 1 d . . .
H65A H 1.0737 -0.0363 0.8966 0.028 Uiso 1 1 calc R . .
C66 C 0.9898(5) 0.0824(5) 0.8674(4) 0.0244(15) Uani 1 1 d . . .
H66A H 1.0243 0.1175 0.8867 0.029 Uiso 1 1 calc R . .
C67 C 0.9119(5) 0.1235(4) 0.8344(3) 0.0185(13) Uani 1 1 d . . .
H67A H 0.8922 0.1865 0.8305 0.022 Uiso 1 1 calc R . .
C68 C 0.8621(5) 0.0701(4) 0.8067(3) 0.0145(12) Uani 1 1 d . . .
C69 C 0.8419(7) 0.6847(5) 0.2903(5) 0.046(2) Uani 1 1 d . . .
H69A H 0.8734 0.6639 0.3305 0.069 Uiso 1 1 calc R . .
H69B H 0.8850 0.6523 0.2480 0.069 Uiso 1 1 calc R . .
H69C H 0.7725 0.6740 0.2994 0.069 Uiso 1 1 calc R . .
C70 C 0.8336(6) 0.7840(5) 0.2795(4) 0.0294(16) Uani 1 1 d . . .
C71 C 0.7942(6) 0.6376(5) 0.7474(5) 0.0361(19) Uani 1 1 d . . .
H71A H 0.7684 0.6165 0.7104 0.054 Uiso 1 1 calc R . .
H71B H 0.7515 0.6280 0.7934 0.054 Uiso 1 1 calc R . .
H71C H 0.8662 0.6047 0.7451 0.054 Uiso 1 1 calc R . .
C72 C 0.7884(5) 0.7367(4) 0.7371(4) 0.0229(15) Uani 1 1 d . . .
C73 C 1.2317(6) 0.0742(6) 0.0213(4) 0.0325(18) Uani 1 1 d . . .
C74 C 1.2147(6) 0.0039(6) -0.0215(4) 0.044(2) Uani 1 1 d . . .
H74A H 1.2592 -0.0541 -0.0127 0.066 Uiso 1 1 calc R . .
H74B H 1.2320 0.0186 -0.0715 0.066 Uiso 1 1 calc R . .
H74C H 1.1420 0.0015 -0.0081 0.066 Uiso 1 1 calc R . .
N1 N 0.6183(4) 0.2515(3) 0.3648(3) 0.0157(11) Uani 1 1 d . . .
N2 N 0.5904(4) 0.3481(3) 0.2534(3) 0.0166(11) Uani 1 1 d . . .
N3 N 0.8027(4) 0.2581(3) 0.1681(3) 0.0155(11) Uani 1 1 d . . .
N4 N 0.7922(4) 0.3375(3) 0.2849(3) 0.0161(11) Uani 1 1 d . . .
N5 N 0.8272(4) 0.1378(3) 0.2922(3) 0.0138(11) Uani 1 1 d . . .
N6 N 0.6647(4) 0.1409(3) 0.2399(3) 0.0134(11) Uani 1 1 d . . .
N7 N 0.8686(4) -0.0092(3) 0.3116(3) 0.0142(11) Uani 1 1 d . . .
H7B H 0.8675 -0.0655 0.3114 0.017 Uiso 1 1 calc R . .
N8 N 0.6981(4) -0.0075(4) 0.2258(3) 0.0163(11) Uani 1 1 d . . .
N9 N 0.5679(4) 0.1985(4) 0.8428(3) 0.0185(12) Uani 1 1 d . . .
N10 N 0.5413(4) 0.2982(3) 0.7340(3) 0.0174(11) Uani 1 1 d . . .
N11 N 0.7364(4) 0.2907(3) 0.7751(3) 0.0150(11) Uani 1 1 d . . .
N12 N 0.7647(4) 0.2180(3) 0.6538(3) 0.0132(10) Uani 1 1 d . . .
N13 N 0.6244(4) 0.0944(4) 0.7125(3) 0.0162(11) Uani 1 1 d . . .
N14 N 0.7822(4) 0.0912(3) 0.7710(3) 0.0148(11) Uani 1 1 d . . .
N15 N 0.6653(4) -0.0522(3) 0.6919(3) 0.0141(11) Uani 1 1 d . . .
H15A H 0.6984 -0.1088 0.6913 0.017 Uiso 1 1 calc R . .
N16 N 0.8342(4) -0.0576(3) 0.7791(2) 0.0141(11) Uani 1 1 d . . .
O1 O 0.8644(5) 0.8217(3) 0.3208(3) 0.0343(13) Uani 1 1 d . . .
O2 O 0.7944(4) 0.8194(3) 0.2284(3) 0.0327(12) Uani 1 1 d . . .
H2B H 0.7662 0.8635 0.2276 0.049 Uiso 1 1 d R . .
O3 O 0.7546(4) 0.7754(3) 0.6864(2) 0.0284(11) Uani 1 1 d . . .
O4 O 0.8202(4) 0.7727(3) 0.7809(2) 0.0268(11) Uani 1 1 d . . .
H4B H 0.8208 0.8206 0.7802 0.040 Uiso 1 1 d R . .
O5 O 1.2908(4) 0.0584(4) 0.0598(3) 0.0361(13) Uani 1 1 d . . .
O6 O 1.1741(4) 0.1553(4) 0.0114(3) 0.0398(14) Uani 1 1 d . . .
H8A H 1.1850 0.1919 0.0369 0.060 Uiso 1 1 calc R . .
O1W O 1.1124(4) 0.4629(3) 0.0753(3) 0.0372(14) Uani 1 1 d . . .
O2W O 0.7310(4) 0.0122(4) 0.5051(3) 0.0379(13) Uani 1 1 d . . .
O3W O 1.1972(4) 0.2781(4) 0.0859(3) 0.0405(14) Uani 1 1 d . . .
O4W O 1.0059(5) 0.4567(4) 0.5907(3) 0.0468(16) Uani 1 1 d . . .
O5W O 1.1395(6) 0.2675(4) -0.1056(3) 0.0563(19) Uani 1 1 d . . .
O6W O 0.6138(6) 0.4452(6) 0.5054(3) 0.072(2) Uani 1 1 d . . .
O7W O 0.9026(6) 0.5515(5) 0.0982(3) 0.0601(18) Uani 1 1 d . . .
O8W O 0.8260(7) 0.8425(5) 0.4626(4) 0.081(3) Uani 1 1 d . . .
O9W O 0.8437(8) 0.7050(5) 0.5552(4) 0.089(3) Uani 1 1 d . . .
O10W O 0.6041(7) 0.6173(6) -0.0703(5) 0.093(3) Uani 1 1 d . . .
O11W O 0.3936(8) 0.6741(8) -0.0170(6) 0.115(3) Uani 1 1 d . . .
O12W O 0.5033(13) 0.5945(11) 0.0257(12) 0.259(11) Uani 1 1 d . . .

loop_
_atom_site_aniso_label
_atom_site_aniso_U_11
_atom_site_aniso_U_22
_atom_site_aniso_U_33
_atom_site_aniso_U_23
_atom_site_aniso_U_13
_atom_site_aniso_U_12
Ru1 0.0100(2) 0.0097(3) 0.0135(2) 0.00060(19) -0.00203(18) -0.00266(19)
Ru2 0.0102(2) 0.0083(3) 0.0114(2) -0.00081(18) -0.00050(18) -0.00122(18)
Cl2 0.0429(12) 0.0443(13) 0.0509(13) -0.0084(10) 0.0004(10) -0.0017(10)
Cl1 0.0643(16) 0.0506(15) 0.0571(15) 0.0050(12) 0.0058(12) -0.0123(13)
C1 0.018(3) 0.025(4) 0.013(3) 0.000(3) -0.004(2) 0.001(3)
C2 0.035(4) 0.017(4) 0.025(4) 0.006(3) -0.003(3) 0.000(3)
C3 0.031(4) 0.029(4) 0.023(4) 0.005(3) 0.006(3) 0.001(3)
C4 0.024(4) 0.020(4) 0.033(4) 0.003(3) 0.002(3) 0.002(3)
C5 0.021(3) 0.011(3) 0.023(3) 0.005(3) -0.004(3) -0.002(3)
C6 0.016(3) 0.015(3) 0.021(3) -0.003(3) 0.001(2) -0.005(3)
C7 0.019(3) 0.013(3) 0.032(4) -0.004(3) -0.003(3) -0.001(3)
C8 0.023(4) 0.022(4) 0.037(4) 0.005(3) -0.007(3) -0.001(3)
C9 0.036(4) 0.014(4) 0.029(4) 0.011(3) -0.015(3) -0.008(3)
C10 0.019(3) 0.020(4) 0.025(3) 0.010(3) -0.004(3) -0.006(3)
C11 0.017(3) 0.018(3) 0.018(3) -0.006(3) 0.000(2) -0.003(3)
C12 0.029(4) 0.029(4) 0.020(3) -0.008(3) -0.004(3) -0.007(3)
C13 0.025(4) 0.025(4) 0.026(4) -0.001(3) 0.011(3) -0.009(3)
C14 0.023(4) 0.019(4) 0.030(4) -0.002(3) 0.003(3) -0.012(3)
C15 0.015(3) 0.014(3) 0.028(3) 0.001(3) -0.008(3) -0.001(3)
C17 0.023(3) 0.018(4) 0.021(3) -0.003(3) 0.001(3) -0.006(3)
C18 0.021(4) 0.021(4) 0.041(4) 0.000(3) -0.010(3) -0.008(3)
C19 0.023(3) 0.019(4) 0.024(3) -0.007(3) -0.006(3) -0.002(3)
C20 0.017(3) 0.015(3) 0.022(3) 0.001(3) -0.004(3) -0.006(3)
C21 0.011(3) 0.014(3) 0.014(3) -0.002(2) -0.003(2) 0.000(2)
C22 0.013(3) 0.016(3) 0.017(3) -0.004(2) -0.001(2) -0.003(2)
C23 0.007(3) 0.029(4) 0.019(3) -0.011(3) 0.001(2) -0.004(3)
C24 0.013(3) 0.029(4) 0.016(3) 0.001(3) -0.004(2) 0.002(3)
C25 0.018(3) 0.018(3) 0.016(3) 0.005(3) -0.006(2) 0.002(3)
C26 0.015(3) 0.021(4) 0.016(3) -0.004(3) 0.002(2) -0.002(3)
C27 0.015(3) 0.015(3) 0.017(3) 0.000(2) -0.004(2) -0.002(2)
C28 0.017(3) 0.019(3) 0.013(3) 0.003(2) -0.006(2) -0.009(3)
C29 0.022(3) 0.021(4) 0.010(3) 0.003(2) -0.004(2) -0.007(3)
C30 0.020(3) 0.021(4) 0.015(3) 0.002(3) -0.003(2) -0.011(3)
C31 0.019(3) 0.027(4) 0.017(3) 0.004(3) -0.006(3) -0.009(3)
C32 0.017(3) 0.031(4) 0.020(3) 0.008(3) -0.006(3) -0.006(3)
C33 0.018(3) 0.023(4) 0.018(3) 0.000(3) 0.000(3) -0.008(3)
C34 0.013(3) 0.023(4) 0.011(3) -0.001(2) 0.002(2) -0.011(3)
C35 0.023(4) 0.021(4) 0.021(3) 0.002(3) -0.002(3) -0.006(3)
C36 0.027(4) 0.033(4) 0.018(3) 0.003(3) -0.003(3) -0.011(3)
C37 0.027(4) 0.041(5) 0.019(3) -0.003(3) 0.007(3) -0.011(3)
C38 0.019(4) 0.033(4) 0.027(4) -0.003(3) 0.008(3) 0.003(3)
C39 0.017(3) 0.014(3) 0.030(4) -0.007(3) 0.002(3) -0.005(3)
C40 0.017(3) 0.016(3) 0.030(4) -0.001(3) -0.004(3) -0.006(3)
C41 0.020(4) 0.027(4) 0.037(4) 0.000(3) -0.001(3) -0.004(3)
C42 0.014(3) 0.021(4) 0.051(5) 0.004(3) -0.007(3) -0.001(3)
C43 0.027(4) 0.022(4) 0.038(4) 0.009(3) -0.018(3) -0.008(3)
C44 0.023(3) 0.013(3) 0.024(3) -0.001(3) -0.004(3) -0.004(3)
C45 0.023(3) 0.014(3) 0.019(3) -0.002(3) 0.002(3) -0.003(3)
C46 0.038(4) 0.014(3) 0.020(3) -0.006(3) -0.008(3) -0.003(3)
C47 0.035(4) 0.018(4) 0.038(4) 0.002(3) -0.011(3) -0.010(3)
C48 0.025(4) 0.029(4) 0.017(3) -0.001(3) -0.002(3) -0.014(3)
C49 0.022(3) 0.008(3) 0.016(3) -0.002(2) -0.002(2) 0.003(2)
C50 0.021(3) 0.010(3) 0.017(3) -0.006(2) 0.001(2) -0.005(3)
C51 0.025(4) 0.022(4) 0.021(3) -0.002(3) -0.003(3) -0.009(3)
C52 0.025(4) 0.030(4) 0.024(4) -0.001(3) 0.004(3) -0.015(3)
C53 0.023(3) 0.027(4) 0.011(3) -0.003(3) 0.000(3) -0.004(3)
C54 0.023(3) 0.015(3) 0.020(3) -0.003(3) -0.012(3) -0.005(3)
C55 0.012(3) 0.015(3) 0.014(3) 0.004(2) -0.004(2) -0.007(2)
C56 0.020(3) 0.020(4) 0.018(3) 0.006(3) -0.001(3) -0.009(3)
C57 0.023(3) 0.032(4) 0.018(3) 0.013(3) -0.008(3) -0.014(3)
C58 0.029(4) 0.034(4) 0.015(3) -0.004(3) -0.001(3) -0.019(3)
C59 0.024(4) 0.023(4) 0.020(3) -0.001(3) -0.004(3) -0.015(3)
C60 0.014(3) 0.017(3) 0.014(3) 0.003(2) -0.002(2) -0.007(3)
C61 0.014(3) 0.013(3) 0.014(3) 0.000(2) 0.001(2) -0.003(2)
C62 0.010(3) 0.019(3) 0.013(3) 0.003(2) 0.000(2) 0.000(2)
C63 0.014(3) 0.017(3) 0.015(3) 0.000(2) -0.002(2) -0.006(3)
C64 0.018(3) 0.017(3) 0.023(3) -0.001(3) -0.002(3) 0.002(3)
C65 0.015(3) 0.025(4) 0.029(4) -0.003(3) -0.009(3) 0.001(3)
C66 0.018(3) 0.024(4) 0.033(4) -0.004(3) -0.006(3) -0.007(3)
C67 0.017(3) 0.013(3) 0.025(3) -0.003(3) -0.006(3) -0.002(3)
C68 0.015(3) 0.010(3) 0.016(3) 0.001(2) -0.002(2) -0.001(2)
C69 0.051(5) 0.021(4) 0.075(6) 0.009(4) -0.036(5) -0.009(4)
C70 0.031(4) 0.020(4) 0.039(4) 0.000(3) -0.012(3) -0.005(3)
C71 0.039(5) 0.020(4) 0.053(5) -0.001(4) -0.020(4) -0.006(3)
C72 0.020(3) 0.014(3) 0.032(4) -0.003(3) 0.000(3) -0.004(3)
C73 0.022(4) 0.051(5) 0.026(4) 0.011(4) -0.004(3) -0.014(4)
C74 0.030(4) 0.064(6) 0.041(5) -0.010(4) -0.010(4) -0.014(4)
N1 0.017(3) 0.012(3) 0.019(3) 0.000(2) -0.007(2) -0.004(2)
N2 0.016(3) 0.008(3) 0.027(3) 0.004(2) -0.005(2) -0.005(2)
N3 0.015(3) 0.011(3) 0.021(3) -0.002(2) -0.004(2) -0.003(2)
N4 0.014(3) 0.009(3) 0.021(3) -0.001(2) 0.003(2) 0.000(2)
N5 0.012(2) 0.014(3) 0.016(2) 0.000(2) -0.003(2) -0.004(2)
N6 0.005(2) 0.015(3) 0.022(3) 0.003(2) -0.008(2) -0.004(2)
N7 0.015(3) 0.011(3) 0.019(3) 0.003(2) -0.008(2) -0.004(2)
N8 0.017(3) 0.017(3) 0.017(3) 0.002(2) -0.008(2) -0.005(2)
N9 0.020(3) 0.014(3) 0.019(3) -0.001(2) 0.002(2) -0.005(2)
N10 0.015(3) 0.014(3) 0.024(3) -0.003(2) -0.003(2) -0.006(2)
N11 0.011(2) 0.018(3) 0.020(3) -0.001(2) -0.007(2) -0.008(2)
N12 0.013(2) 0.008(3) 0.017(3) 0.000(2) 0.000(2) -0.002(2)
N13 0.025(3) 0.017(3) 0.010(2) 0.002(2) -0.003(2) -0.012(2)
N14 0.016(3) 0.008(3) 0.017(3) -0.002(2) -0.001(2) 0.000(2)
N15 0.019(3) 0.007(3) 0.015(2) -0.002(2) -0.002(2) -0.001(2)
N16 0.014(3) 0.017(3) 0.011(2) 0.000(2) -0.0037(19) -0.002(2)
O1 0.059(4) 0.022(3) 0.030(3) 0.001(2) -0.023(3) -0.013(3)
O2 0.053(3) 0.014(3) 0.030(3) -0.002(2) -0.017(2) 0.000(2)
O3 0.037(3) 0.020(3) 0.026(3) 0.000(2) -0.008(2) -0.003(2)
O4 0.040(3) 0.010(2) 0.031(3) 0.002(2) -0.008(2) -0.009(2)
O5 0.034(3) 0.040(3) 0.039(3) 0.007(3) -0.021(3) -0.008(3)
O6 0.030(3) 0.049(4) 0.035(3) 0.008(3) -0.013(2) 0.005(3)
O1W 0.031(3) 0.015(3) 0.073(4) -0.020(3) -0.022(3) -0.006(2)
O2W 0.048(3) 0.032(3) 0.037(3) 0.003(2) -0.021(3) -0.006(3)
O3W 0.038(3) 0.037(3) 0.033(3) 0.009(2) 0.002(2) 0.003(3)
O4W 0.048(4) 0.060(4) 0.040(3) -0.012(3) 0.000(3) -0.035(3)
O5W 0.082(5) 0.039(4) 0.035(3) -0.001(3) -0.016(3) 0.011(3)
O6W 0.066(5) 0.108(6) 0.038(4) -0.027(4) 0.024(3) -0.043(5)
O7W 0.073(5) 0.059(5) 0.048(4) -0.001(3) -0.011(3) -0.018(4)
O8W 0.141(8) 0.037(4) 0.047(4) 0.003(3) -0.015(5) 0.006(4)
O9W 0.174(9) 0.045(5) 0.040(4) -0.001(3) 0.000(5) -0.032(5)
O10W 0.105(7) 0.096(7) 0.078(6) -0.023(5) -0.011(5) -0.028(6)
O11W 0.104(8) 0.134(10) 0.112(8) -0.008(7) -0.031(6) -0.030(7)
O12W 0.166(14) 0.154(14) 0.43(3) -0.176(17) 0.026(17) -0.036(12)

loop_
_atom_type_symbol
_atom_type_description
_atom_type_scat_dispersion_real
_atom_type_scat_dispersion_imag
_atom_type_scat_source
C C 0.0033 0.0016 'International Tables Vol C Tables 4.2.6.8 and 6.1.1.4'
H H 0.0000 0.0000 'International Tables Vol C Tables 4.2.6.8 and 6.1.1.4'
N N 0.0061 0.0033 'International Tables Vol C Tables 4.2.6.8 and 6.1.1.4'
O O 0.0106 0.0060 'International Tables Vol C Tables 4.2.6.8 and 6.1.1.4'
Cl Cl 0.1484 0.1585 'International Tables Vol C Tables 4.2.6.8 and 6.1.1.4'
Ru Ru -1.2594 0.8363 'International Tables Vol C Tables 4.2.6.8 and 6.1.1.4'

loop_
_geom_angle_atom_site_label_1
_geom_angle_atom_site_label_2
_geom_angle_atom_site_label_3
_geom_angle
_geom_angle_site_symmetry_1
_geom_angle_site_symmetry_3
_geom_angle_publ_flag
N4 Ru1 N3 79.7(2) . . ?
N4 Ru1 N2 91.3(2) . . ?
N3 Ru1 N2 95.3(2) . . ?
N4 Ru1 N1 98.0(2) . . ?
N3 Ru1 N1 173.8(2) . . ?
N2 Ru1 N1 78.9(2) . . ?
N4 Ru1 N6 169.01(19) . . ?
N3 Ru1 N6 93.7(2) . . ?
N2 Ru1 N6 98.1(2) . . ?
N1 Ru1 N6 89.5(2) . . ?
N4 Ru1 N5 93.5(2) . . ?
N3 Ru1 N5 92.60(19) . . ?
N2 Ru1 N5 171.36(19) . . ?
N1 Ru1 N5 93.26(19) . . ?
N6 Ru1 N5 77.95(19) . . ?
N11 Ru2 N9 96.7(2) . . ?
N11 Ru2 N10 92.2(2) . . ?
N9 Ru2 N10 78.6(2) . . ?
N11 Ru2 N12 79.1(2) . . ?
N9 Ru2 N12 174.0(2) . . ?
N10 Ru2 N12 97.0(2) . . ?
N11 Ru2 N14 93.8(2) . . ?
N9 Ru2 N14 94.5(2) . . ?
N10 Ru2 N14 171.3(2) . . ?
N12 Ru2 N14 90.21(19) . . ?
N11 Ru2 N13 169.8(2) . . ?
N9 Ru2 N13 90.3(2) . . ?
N10 Ru2 N13 96.4(2) . . ?
N12 Ru2 N13 94.40(19) . . ?
N14 Ru2 N13 78.2(2) . . ?
N1 C1 C2 122.2(6) . . ?
N1 C1 H1A 118.9 . . ?
C2 C1 H1A 118.9 . . ?
C3 C2 C1 119.3(6) . . ?
C3 C2 H2A 120.4 . . ?
C1 C2 H2A 120.4 . . ?
C2 C3 C4 119.0(6) . . ?
C2 C3 H3A 120.5 . . ?
C4 C3 H3A 120.5 . . ?
C3 C4 C5 119.8(6) . . ?
C3 C4 H4A 120.1 . . ?
C5 C4 H4A 120.1 . . ?
N1 C5 C4 121.4(6) . . ?
N1 C5 C6 114.9(5) . . ?
C4 C5 C6 123.7(6) . . ?
N2 C6 C7 122.2(6) . . ?
N2 C6 C5 115.2(6) . . ?
C7 C6 C5 122.6(6) . . ?
C6 C7 C8 118.5(6) . . ?
C6 C7 H7A 120.7 . . ?
C8 C7 H7A 120.7 . . ?
C9 C8 C7 119.5(6) . . ?
C9 C8 H8B 120.2 . . ?
C7 C8 H8B 120.2 . . ?
C10 C9 C8 118.6(6) . . ?
C10 C9 H9A 120.7 . . ?
C8 C9 H9A 120.7 . . ?
N2 C10 C9 122.8(6) . . ?
N2 C10 H10A 118.6 . . ?
C9 C10 H10A 118.6 . . ?
N3 C11 C12 122.6(6) . . ?
N3 C11 H11A 118.7 . . ?
C12 C11 H11A 118.7 . . ?
C13 C12 C11 119.2(6) . . ?
C13 C12 H12A 120.4 . . ?
C11 C12 H12A 120.4 . . ?
C12 C13 C14 119.4(6) . . ?
C12 C13 H13A 120.3 . . ?
C14 C13 H13A 120.3 . . ?
C13 C14 C15 119.0(6) . . ?
C13 C14 H14A 120.5 . . ?
C15 C14 H14A 120.5 . . ?
N3 C15 C14 121.7(6) . . ?
N3 C15 C16 114.5(6) . . ?
C14 C15 C16 123.8(6) . . ?
N4 C16 C17 120.8(6) . . ?
N4 C16 C15 115.0(6) . . ?
C17 C16 C15 124.1(6) . . ?
C16 C17 C18 119.8(6) . . ?
C16 C17 H17A 120.1 . . ?
C18 C17 H17A 120.1 . . ?
C19 C18 C17 118.2(6) . . ?
C19 C18 H18A 120.9 . . ?
C17 C18 H18A 120.9 . . ?
C18 C19 C20 120.3(6) . . ?
C18 C19 H19A 119.9 . . ?
C20 C19 H19A 119.9 . . ?
N4 C20 C19 121.7(6) . . ?
N4 C20 H20A 119.1 . . ?
C19 C20 H20A 119.1 . . ?
N5 C21 C26 108.7(5) . . ?
N5 C21 C22 130.9(6) . . ?
C26 C21 C22 120.4(6) . . ?
C23 C22 C21 116.6(6) . . ?
C23 C22 H22A 121.7 . . ?
C21 C22 H22A 121.7 . . ?
C24 C23 C22 122.2(6) . . ?
C24 C23 H23A 118.9 . . ?
C22 C23 H23A 118.9 . . ?
C25 C24 C23 121.8(6) . . ?
C25 C24 H24A 119.1 . . ?
C23 C24 H24A 119.1 . . ?
C24 C25 C26 116.7(6) . . ?
C24 C25 H25A 121.6 . . ?
C26 C25 H25A 121.6 . . ?
N7 C26 C25 131.3(6) . . ?
N7 C26 C21 106.5(5) . . ?
C25 C26 C21 122.3(6) . . ?
N5 C27 N7 113.1(5) . . ?
N5 C27 C28 116.7(5) . . ?
N7 C27 C28 130.2(6) . . ?
N6 C28 N8 115.7(5) . . ?
N6 C28 C27 116.2(5) . . ?
N8 C28 C27 128.1(6) . . ?
N8 C29 C30 131.8(6) . . ?
N8 C29 C34 107.1(5) . . ?
C30 C29 C34 121.1(6) . . ?
C31 C30 C29 116.7(6) . . ?
C31 C30 H30A 121.6 . . ?
C29 C30 H30A 121.7 . . ?
C30 C31 C32 122.7(6) . . ?
C30 C31 H31A 118.6 . . ?
C32 C31 H31A 118.6 . . ?
C31 C32 C33 121.4(6) . . ?
C31 C32 H32A 119.3 . . ?
C33 C32 H32A 119.3 . . ?
C34 C33 C32 117.5(6) . . ?
C34 C33 H33A 121.2 . . ?
C32 C33 H33A 121.2 . . ?
C33 C34 N6 132.1(6) . . ?
C33 C34 C29 120.5(6) . . ?
N6 C34 C29 107.4(5) . . ?
N9 C35 C36 122.7(6) . . ?
N9 C35 H35A 118.7 . . ?
C36 C35 H35A 118.7 . . ?
C37 C36 C35 118.9(7) . . ?
C37 C36 H36A 120.5 . . ?
C35 C36 H36A 120.5 . . ?
C36 C37 C38 118.9(6) . . ?
C36 C37 H37A 120.5 . . ?
C38 C37 H37A 120.5 . . ?
C37 C38 C39 119.6(7) . . ?
C37 C38 H38A 120.2 . . ?
C39 C38 H38A 120.2 . . ?
N9 C39 C38 121.6(6) . . ?
N9 C39 C40 114.5(6) . . ?
C38 C39 C40 123.9(6) . . ?
N10 C40 C41 120.6(6) . . ?
N10 C40 C39 114.9(6) . . ?
C41 C40 C39 124.5(6) . . ?
C42 C41 C40 120.4(7) . . ?
C42 C41 H41A 119.8 . . ?
C40 C41 H41A 119.8 . . ?
C41 C42 C43 119.6(7) . . ?
C41 C42 H42A 120.2 . . ?
C43 C42 H42A 120.2 . . ?
C44 C43 C42 118.5(7) . . ?
C44 C43 H43A 120.8 . . ?
C42 C43 H43A 120.8 . . ?
N10 C44 C43 122.0(6) . . ?
N10 C44 H44A 119.0 . . ?
C43 C44 H44A 119.0 . . ?
C46 C45 N11 122.9(6) . . ?
C46 C45 H45A 118.6 . . ?
N11 C45 H45A 118.6 . . ?
C45 C46 C47 118.9(6) . . ?
C45 C46 H46A 120.5 . . ?
C47 C46 H46A 120.5 . . ?
C48 C47 C46 118.7(7) . . ?
C48 C47 H47A 120.7 . . ?
C46 C47 H47A 120.7 . . ?
C49 C48 C47 120.2(6) . . ?
C49 C48 H48A 119.9 . . ?
C47 C48 H48A 119.9 . . ?
N11 C49 C48 122.7(6) . . ?
N11 C49 C50 113.3(6) . . ?
C48 C49 C50 124.0(6) . . ?
N12 C50 C51 121.2(6) . . ?
N12 C50 C49 115.1(5) . . ?
C51 C50 C49 123.7(6) . . ?
C52 C51 C50 119.8(6) . . ?
C52 C51 H51A 120.1 . . ?
C50 C51 H51A 120.1 . . ?
C51 C52 C53 119.0(6) . . ?
C51 C52 H52A 120.5 . . ?
C53 C52 H52A 120.5 . . ?
C54 C53 C52 118.9(6) . . ?
C54 C53 H53A 120.5 . . ?
C52 C53 H53A 120.5 . . ?
N12 C54 C53 122.4(6) . . ?
N12 C54 H54A 118.8 . . ?
C53 C54 H54A 118.8 . . ?
N13 C55 C56 131.8(6) . . ?
N13 C55 C60 108.7(5) . . ?
C56 C55 C60 119.4(6) . . ?
C57 C56 C55 117.9(6) . . ?
C57 C56 H56A 121.1 . . ?
C55 C56 H56A 121.1 . . ?
C56 C57 C58 121.0(6) . . ?
C56 C57 H57A 119.5 . . ?
C58 C57 H57A 119.5 . . ?
C59 C58 C57 122.6(6) . . ?
C59 C58 H58A 118.7 . . ?
C57 C58 H58A 118.7 . . ?
C58 C59 C60 116.7(6) . . ?
C58 C59 H59A 121.7 . . ?
C60 C59 H59A 121.7 . . ?
N15 C60 C59 131.7(6) . . ?
N15 C60 C55 106.0(5) . . ?
C59 C60 C55 122.3(6) . . ?
N15 C61 N13 113.3(5) . . ?
N15 C61 C62 130.1(6) . . ?
N13 C61 C62 116.6(6) . . ?
N14 C62 N16 114.0(5) . . ?
N14 C62 C61 117.2(5) . . ?
N16 C62 C61 128.7(6) . . ?
N16 C63 C64 131.3(6) . . ?
N16 C63 C68 106.6(5) . . ?
C64 C63 C68 122.1(6) . . ?
C65 C64 C63 116.9(6) . . ?
C65 C64 H64A 121.5 . . ?
C63 C64 H64A 121.5 . . ?
C64 C65 C66 122.1(6) . . ?
C64 C65 H65A 118.9 . . ?
C66 C65 H65A 118.9 . . ?
C67 C66 C65 121.3(6) . . ?
C67 C66 H66A 119.4 . . ?
C65 C66 H66A 119.4 . . ?
C66 C67 C68 118.1(6) . . ?
C66 C67 H67A 120.9 . . ?
C68 C67 H67A 120.9 . . ?
N14 C68 C67 131.8(6) . . ?
N14 C68 C63 108.7(5) . . ?
C67 C68 C63 119.5(6) . . ?
C70 C69 H69A 109.5 . . ?
C70 C69 H69B 109.5 . . ?
H69A C69 H69B 109.5 . . ?
C70 C69 H69C 109.5 . . ?
H69A C69 H69C 109.5 . . ?
H69B C69 H69C 109.5 . . ?
O1 C70 O2 126.8(7) . . ?
O1 C70 C69 117.4(7) . . ?
O2 C70 C69 115.8(7) . . ?
C72 C71 H71A 109.5 . . ?
C72 C71 H71B 109.5 . . ?
H71A C71 H71B 109.5 . . ?
C72 C71 H71C 109.5 . . ?
H71A C71 H71C 109.5 . . ?
H71B C71 H71C 109.5 . . ?
O3 C72 O4 125.0(6) . . ?
O3 C72 C71 118.5(6) . . ?
O4 C72 C71 116.4(6) . . ?
O5 C73 O6 123.9(8) . . ?
O5 C73 C74 123.3(8) . . ?
O6 C73 C74 112.8(7) . . ?
C73 C74 H74A 109.5 . . ?
C73 C74 H74B 109.5 . . ?
H74A C74 H74B 109.5 . . ?
C73 C74 H74C 109.5 . . ?
H74A C74 H74C 109.5 . . ?
H74B C74 H74C 109.5 . . ?
C1 N1 C5 118.3(5) . . ?
C1 N1 Ru1 126.6(4) . . ?
C5 N1 Ru1 115.1(4) . . ?
C10 N2 C6 118.4(6) . . ?
C10 N2 Ru1 125.9(4) . . ?
C6 N2 Ru1 115.7(4) . . ?
C11 N3 C15 118.0(5) . . ?
C11 N3 Ru1 126.5(4) . . ?
C15 N3 Ru1 115.4(4) . . ?
C20 N4 C16 119.2(5) . . ?
C20 N4 Ru1 125.5(4) . . ?
C16 N4 Ru1 115.2(4) . . ?
C27 N5 C21 104.9(5) . . ?
C27 N5 Ru1 113.4(4) . . ?
C21 N5 Ru1 140.4(4) . . ?
C28 N6 C34 105.2(5) . . ?
C28 N6 Ru1 115.1(4) . . ?
C34 N6 Ru1 139.4(4) . . ?
C27 N7 C26 106.9(5) . . ?
C27 N7 H7B 126.6 . . ?
C26 N7 H7B 126.6 . . ?
C28 N8 C29 104.7(5) . . ?
C39 N9 C35 118.3(6) . . ?
C39 N9 Ru2 116.5(4) . . ?
C35 N9 Ru2 125.2(4) . . ?
C44 N10 C40 118.9(6) . . ?
C44 N10 Ru2 125.6(4) . . ?
C40 N10 Ru2 115.5(4) . . ?
C49 N11 C45 116.6(5) . . ?
C49 N11 Ru2 117.2(4) . . ?
C45 N11 Ru2 126.2(4) . . ?
C54 N12 C50 118.6(5) . . ?
C54 N12 Ru2 126.2(4) . . ?
C50 N12 Ru2 115.2(4) . . ?
C61 N13 C55 105.2(5) . . ?
C61 N13 Ru2 113.6(4) . . ?
C55 N13 Ru2 141.0(4) . . ?
C62 N14 C68 104.7(5) . . ?
C62 N14 Ru2 114.1(4) . . ?
C68 N14 Ru2 140.4(4) . . ?
C61 N15 C60 106.8(5) . . ?
C61 N15 H15A 126.6 . . ?
C60 N15 H15A 126.6 . . ?
C62 N16 C63 105.9(5) . . ?
C70 O2 H2B 124.3 . . ?
C72 O4 H4B 124.6 . . ?
C73 O6 H8A 109.5 . . ?

loop_
_geom_bond_atom_site_label_1
_geom_bond_atom_site_label_2
_geom_bond_distance
_geom_bond_site_symmetry_2
_geom_bond_publ_flag
Ru1 N4 2.042(5) . ?
Ru1 N3 2.046(5) . ?
Ru1 N2 2.050(5) . ?
Ru1 N1 2.064(5) . ?
Ru1 N6 2.093(5) . ?
Ru1 N5 2.103(5) . ?
Ru2 N11 2.017(5) . ?
Ru2 N9 2.044(5) . ?
Ru2 N10 2.051(5) . ?
Ru2 N12 2.056(5) . ?
Ru2 N14 2.097(5) . ?
Ru2 N13 2.107(5) . ?
C1 N1 1.341(8) . ?
C1 C2 1.393(9) . ?
C1 H1A 0.9500 . ?
C2 C3 1.365(10) . ?
C2 H2A 0.9500 . ?
C3 C4 1.376(10) . ?
C3 H3A 0.9500 . ?
C4 C5 1.384(9) . ?
C4 H4A 0.9500 . ?
C5 N1 1.358(8) . ?
C5 C6 1.469(9) . ?
C6 N2 1.349(8) . ?
C6 C7 1.386(9) . ?
C7 C8 1.389(10) . ?
C7 H7A 0.9500 . ?
C8 C9 1.382(10) . ?
C8 H8B 0.9500 . ?
C9 C10 1.377(9) . ?
C9 H9A 0.9500 . ?
C10 N2 1.345(8) . ?
C10 H10A 0.9500 . ?
C11 N3 1.336(8) . ?
C11 C12 1.385(9) . ?
C11 H11A 0.9500 . ?
C12 C13 1.371(10) . ?
C12 H12A 0.9500 . ?
C13 C14 1.375(10) . ?
C13 H13A 0.9500 . ?
C14 C15 1.393(9) . ?
C14 H14A 0.9500 . ?
C15 N3 1.364(8) . ?
C15 C16 1.474(9) . ?
C16 N4 1.365(8) . ?
C16 C17 1.378(9) . ?
C17 C18 1.395(10) . ?
C17 H17A 0.9500 . ?
C18 C19 1.372(10) . ?
C18 H18A 0.9500 . ?
C19 C20 1.374(9) . ?
C19 H19A 0.9500 . ?
C20 N4 1.340(8) . ?
C20 H20A 0.9500 . ?
C21 N5 1.386(8) . ?
C21 C26 1.409(9) . ?
C21 C22 1.411(9) . ?
C22 C23 1.396(9) . ?
C22 H22A 0.9500 . ?
C23 C24 1.395(10) . ?
C23 H23A 0.9500 . ?
C24 C25 1.385(9) . ?
C24 H24A 0.9500 . ?
C25 C26 1.397(9) . ?
C25 H25A 0.9500 . ?
C26 N7 1.369(8) . ?
C27 N5 1.338(8) . ?
C27 N7 1.348(8) . ?
C27 C28 1.450(8) . ?
C28 N6 1.315(8) . ?
C28 N8 1.349(8) . ?
C29 N8 1.385(8) . ?
C29 C30 1.391(9) . ?
C29 C34 1.433(9) . ?
C30 C31 1.373(9) . ?
C30 H30A 0.9500 . ?
C31 C32 1.383(10) . ?
C31 H31A 0.9500 . ?
C32 C33 1.392(9) . ?
C32 H32A 0.9500 . ?
C33 C34 1.376(9) . ?
C33 H33A 0.9500 . ?
C34 N6 1.390(8) . ?
C35 N9 1.352(8) . ?
C35 C36 1.386(9) . ?
C35 H35A 0.9500 . ?
C36 C37 1.373(10) . ?
C36 H36A 0.9500 . ?
C37 C38 1.387(10) . ?
C37 H37A 0.9500 . ?
C38 C39 1.391(9) . ?
C38 H38A 0.9500 . ?
C39 N9 1.345(8) . ?
C39 C40 1.465(10) . ?
C40 N10 1.359(8) . ?
C40 C41 1.392(9) . ?
C41 C42 1.356(10) . ?
C41 H41A 0.9500 . ?
C42 C43 1.391(10) . ?
C42 H42A 0.9500 . ?
C43 C44 1.388(9) . ?
C43 H43A 0.9500 . ?
C44 N10 1.355(8) . ?
C44 H44A 0.9500 . ?
C45 C46 1.377(9) . ?
C45 N11 1.383(8) . ?
C45 H45A 0.9500 . ?
C46 C47 1.399(10) . ?
C46 H46A 0.9500 . ?
C47 C48 1.383(10) . ?
C47 H47A 0.9500 . ?
C48 C49 1.370(9) . ?
C48 H48A 0.9500 . ?
C49 N11 1.368(8) . ?
C49 C50 1.477(8) . ?
C50 N12 1.361(8) . ?
C50 C51 1.381(9) . ?
C51 C52 1.375(9) . ?
C51 H51A 0.9500 . ?
C52 C53 1.386(10) . ?
C52 H52A 0.9500 . ?
C53 C54 1.377(9) . ?
C53 H53A 0.9500 . ?
C54 N12 1.345(8) . ?
C54 H54A 0.9500 . ?
C55 N13 1.375(8) . ?
C55 C56 1.404(9) . ?
C55 C60 1.419(9) . ?
C56 C57 1.388(9) . ?
C56 H56A 0.9500 . ?
C57 C58 1.402(10) . ?
C57 H57A 0.9500 . ?
C58 C59 1.371(10) . ?
C58 H58A 0.9500 . ?
C59 C60 1.393(9) . ?
C59 H59A 0.9500 . ?
C60 N15 1.383(8) . ?
C61 N15 1.338(8) . ?
C61 N13 1.346(8) . ?
C61 C62 1.438(9) . ?
C62 N14 1.330(8) . ?
C62 N16 1.349(8) . ?
C63 N16 1.381(8) . ?
C63 C64 1.387(9) . ?
C63 C68 1.405(9) . ?
C64 C65 1.367(10) . ?
C64 H64A 0.9500 . ?
C65 C66 1.396(10) . ?
C65 H65A 0.9500 . ?
C66 C67 1.368(9) . ?
C66 H66A 0.9500 . ?
C67 C68 1.401(9) . ?
C67 H67A 0.9500 . ?
C68 N14 1.388(8) . ?
C69 C70 1.526(10) . ?
C69 H69A 0.9800 . ?
C69 H69B 0.9800 . ?
C69 H69C 0.9800 . ?
C70 O1 1.229(9) . ?
C70 O2 1.270(9) . ?
C71 C72 1.526(10) . ?
C71 H71A 0.9800 . ?
C71 H71B 0.9800 . ?
C71 H71C 0.9800 . ?
C72 O3 1.246(8) . ?
C72 O4 1.260(8) . ?
C73 O5 1.198(9) . ?
C73 O6 1.332(9) . ?
C73 C74 1.510(11) . ?
C74 H74A 0.9800 . ?
C74 H74B 0.9800 . ?
C74 H74C 0.9800 . ?
N7 H7B 0.8800 . ?
N15 H15A 0.8800 . ?
O2 H2B 0.6973 . ?
O4 H4B 0.7470 . ?
O6 H8A 0.8400 . ?
